data_7156406
loop_
_publ_author_name
'Verma, Ashish Kumar'
'Chennaiah, Ande'
'Dubbu, Sateesh'
'Vankar, Yashwant D.'

_publ_section_title
;
 Stereoselective synthesis of sugar-fused (or 1,2-annulated) isochromans
 and isochromanones by using oxa-Pictet-Spengler reaction.
;
_journal_issue 37
_journal_name_full 'Organic &amp; biomolecular chemistry'
_journal_page_first 8258
_journal_page_last 8262
_journal_paper_doi 10.1039/c8ob01698d
_journal_volume 16
_journal_year 2018
_chemical_absolute_configuration unk
_chemical_formula_moiety 'C15 H20 O6'
_chemical_formula_sum 'C15 H20 O6'
_chemical_formula_weight 296.31
_space_group_crystal_system monoclinic
_space_group_IT_number 4
_space_group_name_Hall 'P 2yb'
_space_group_name_H-M_alt 'P 1 21 1'
_symmetry_space_group_name_Hall 'P 2yb'
_symmetry_space_group_name_H-M 'P 1 21 1'
_atom_sites_solution_hydrogens geom
_audit_creation_date 2017-10-05
_audit_creation_method
;
Olex2 1.2-alpha
(compiled 2017.08.10 svn.r3458 for OlexSys, GUI svn.r5381)
;
_audit_update_record
;
2018-06-06 deposited with the CCDC.
2018-09-05 downloaded from the CCDC.
;
_cell_angle_alpha 90.000(5)
_cell_angle_beta 92.305(5)
_cell_angle_gamma 90.000(5)
_cell_formula_units_Z 2
_cell_length_a 5.072(5)
_cell_length_b 10.504(5)
_cell_length_c 14.874(5)
_cell_measurement_reflns_used 3937
_cell_measurement_temperature 100(2)
_cell_measurement_theta_max 28.3
_cell_measurement_theta_min 3.4
_cell_volume 791.8(9)
_computing_molecular_graphics 'Olex2 (Dolomanov et al., 2009)'
_computing_publication_material 'Olex2 (Dolomanov et al., 2009)'
_computing_structure_refinement 'ShelXL (Sheldrick, 2015)'
_computing_structure_solution 'ShelXL (Sheldrick, 2015)'
_diffrn_ambient_temperature 100(2)
_diffrn_measured_fraction_theta_full 0.998
_diffrn_measured_fraction_theta_max 0.996
_diffrn_measurement_device_type 'CCD area detector'
_diffrn_measurement_method 'phi and omega scan'
_diffrn_radiation_type MoK\a
_diffrn_radiation_wavelength 0.71073
_diffrn_reflns_av_R_equivalents 0.0570
_diffrn_reflns_av_unetI/netI 0.0776
_diffrn_reflns_Laue_measured_fraction_full 0.998
_diffrn_reflns_Laue_measured_fraction_max 0.996
_diffrn_reflns_limit_h_max 6
_diffrn_reflns_limit_h_min -6
_diffrn_reflns_limit_k_max 14
_diffrn_reflns_limit_k_min -14
_diffrn_reflns_limit_l_max 19
_diffrn_reflns_limit_l_min -19
_diffrn_reflns_number 11837
_diffrn_reflns_point_group_measured_fraction_full 0.999
_diffrn_reflns_point_group_measured_fraction_max 0.995
_diffrn_reflns_theta_full 25.242
_diffrn_reflns_theta_max 28.347
_diffrn_reflns_theta_min 3.358
_diffrn_source 'fine-focus sealed tube'
_exptl_absorpt_coefficient_mu 0.096
_exptl_absorpt_correction_T_max 0.995
_exptl_absorpt_correction_T_min 0.981
_exptl_absorpt_correction_type empirical
_exptl_absorpt_process_details SADABS
_exptl_crystal_density_diffrn 1.243
_exptl_crystal_density_method 'not measured'
_exptl_crystal_description Prism
_exptl_crystal_F_000 316
_exptl_crystal_size_max 0.2
_exptl_crystal_size_mid 0.1
_exptl_crystal_size_min 0.05
_refine_diff_density_max 0.412
_refine_diff_density_min -0.356
_refine_diff_density_rms 0.063
_refine_ls_abs_structure_details
;
 Flack x determined using 1115 quotients [(I+)-(I-)]/[(I+)+(I-)]
 (Parsons, Flack and Wagner, Acta Cryst. B69 (2013) 249-259).
;
_refine_ls_abs_structure_Flack 1.0(5)
_refine_ls_extinction_method none
_refine_ls_goodness_of_fit_ref 1.021
_refine_ls_hydrogen_treatment constr
_refine_ls_matrix_type full
_refine_ls_number_parameters 192
_refine_ls_number_reflns 3937
_refine_ls_number_restraints 1
_refine_ls_restrained_S_all 1.021
_refine_ls_R_factor_all 0.0809
_refine_ls_R_factor_gt 0.0549
_refine_ls_shift/su_max 0.037
_refine_ls_shift/su_mean 0.004
_refine_ls_structure_factor_coef Fsqd
_refine_ls_weighting_details 'w=1/[\s^2^(Fo^2^)+(0.0683P)^2^+0.0025P] where P=(Fo^2^+2Fc^2^)/3'
_refine_ls_weighting_scheme calc
_refine_ls_wR_factor_gt 0.1180
_refine_ls_wR_factor_ref 0.1275
_reflns_Friedel_coverage 0.898
_reflns_Friedel_fraction_full 0.999
_reflns_Friedel_fraction_max 0.994
_reflns_number_gt 2994
_reflns_number_total 3937
_reflns_threshold_expression 'I > 2\s(I)'
_cod_data_source_file c8ob01698d2.cif
_cod_data_source_block 16mard_0m
_cod_depositor_comments
;
The following automatic conversions were performed:

'_exptl_absorpt_correction_type' value 'Empirical' changed to
'empirical' according to
/home/data/users/saulius/crontab/automatic-downloads/rss-feeds/RSC/lib/dictionaries/cif_core.dic
dictionary named 'cif_core.dic' version 2.4.2 from 2011-04-26.

Automatic conversion script
Id: cif_fix_values 4973 2017-02-22 13:04:09Z antanas 

 Adding full bibliography for 7156405--7156408.cif.
;
_cod_database_code 7156406
_shelx_shelxl_version_number 2016/6
_shelx_space_group_comment
;
The symmetry employed for this shelxl refinement is uniquely defined
by the following loop, which should always be used as a source of
symmetry information in preference to the above space-group names.
They are only intended as comments.
;
_olex2_refinement_description
;
1. Fixed Uiso
 At 1.2 times of:
  All C(H) groups, All C(H,H) groups
 At 1.5 times of:
  All C(H,H,H) groups, All O(H) groups
2.a Ternary CH refined with riding coordinates:
 C010(H010), C012(H012), C013(H013), C016(H016), C018(H018), C020(H020)
2.b Secondary CH2 refined with riding coordinates:
 C023(H02G,H02H)
2.c Aromatic/amide H refined with riding coordinates:
 C009(H009), C014(H014), C017(H017)
2.d Tetrahedral OH refined with riding coordinates:
 O002(H002), O003(H003), O006(H006)
2.e Idealised Me refined as rotating group:
 C021(H02A,H02B,H02C), C022(H02D,H02E,H02F)
;
_olex2_submission_special_instructions 'No special instructions were received'

loop_
_space_group_symop_operation_xyz
'x, y, z'
'-x, y+1/2, -z'

loop_
_atom_site_label
_atom_site_type_symbol
_atom_site_fract_x
_atom_site_fract_y
_atom_site_fract_z
_atom_site_U_iso_or_equiv
_atom_site_adp_type
_atom_site_occupancy
_atom_site_site_symmetry_order
_atom_site_calc_flag
_atom_site_refinement_flags_posn
O001 O -0.3362(5) -0.2470(2) -0.73404(16) 0.0161(5) Uani 1 1 d .
O002 O -0.0701(5) -0.3715(2) -1.01335(17) 0.0200(6) Uani 1 1 d .
H002 H -0.079509 -0.428375 -1.051086 0.030 Uiso 1 1 calc R
O003 O 0.1368(4) -0.2521(2) -0.86178(16) 0.0157(5) Uani 1 1 d .
H003 H 0.141187 -0.193799 -0.825083 0.024 Uiso 1 1 calc R
O004 O -0.5360(4) -0.4678(2) -0.84575(16) 0.0140(5) Uani 1 1 d .
O006 O -0.2774(5) -0.6957(2) -0.92181(18) 0.0212(6) Uani 1 1 d .
H006 H -0.321616 -0.698314 -0.869420 0.032 Uiso 1 1 calc R
O008 O -0.9703(5) -0.7178(2) -0.59011(18) 0.0242(6) Uani 1 1 d .
C009 C -0.6569(7) -0.5993(4) -0.6768(2) 0.0161(7) Uani 1 1 d .
H009 H -0.636107 -0.666340 -0.716733 0.019 Uiso 1 1 calc R
C010 C -0.3528(6) -0.4729(3) -0.7683(2) 0.0123(7) Uani 1 1 d .
H010 H -0.238003 -0.547513 -0.772686 0.015 Uiso 1 1 calc R
C011 C -0.5456(6) -0.3850(3) -0.6280(2) 0.0128(7) Uani 1 1 d .
C012 C -0.4034(7) -0.2601(3) -0.6418(2) 0.0163(7) Uani 1 1 d .
H012 H -0.241820 -0.258208 -0.603463 0.020 Uiso 1 1 calc R
C013 C -0.4152(6) -0.4741(3) -0.9322(2) 0.0140(7) Uani 1 1 d .
H013 H -0.518357 -0.418085 -0.972813 0.017 Uiso 1 1 calc R
C014 C -0.7131(7) -0.4006(4) -0.5567(2) 0.0181(8) Uani 1 1 d .
H014 H -0.731818 -0.334652 -0.515739 0.022 Uiso 1 1 calc R
C015 C -0.5196(6) -0.4850(3) -0.6877(2) 0.0140(7) Uani 1 1 d .
C016 C -0.1124(7) -0.3131(3) -0.8611(2) 0.0135(7) Uani 1 1 d .
H016 H -0.242773 -0.249604 -0.881744 0.016 Uiso 1 1 calc R
C017 C -0.8519(7) -0.5126(4) -0.5459(3) 0.0201(8) Uani 1 1 d .
H017 H -0.963778 -0.521358 -0.498254 0.024 Uiso 1 1 calc R
C018 C -0.1879(7) -0.3521(3) -0.7671(2) 0.0134(7) Uani 1 1 d .
H018 H -0.028184 -0.364588 -0.728811 0.016 Uiso 1 1 calc R
C019 C -0.8238(7) -0.6113(4) -0.6060(2) 0.0175(8) Uani 1 1 d .
C020 C -0.1331(7) -0.4216(3) -0.9276(2) 0.0138(7) Uani 1 1 d .
H020 H -0.008397 -0.489218 -0.909882 0.017 Uiso 1 1 calc R
C021 C -0.5683(8) -0.1439(4) -0.6227(3) 0.0230(9) Uani 1 1 d .
H02A H -0.734098 -0.149469 -0.655914 0.035 Uiso 1 1 calc GR
H02B H -0.476307 -0.068714 -0.640495 0.035 Uiso 1 1 calc GR
H02C H -0.599049 -0.139817 -0.559485 0.035 Uiso 1 1 calc GR
C022 C -0.9576(8) -0.8175(4) -0.6549(3) 0.0261(9) Uani 1 1 d .
H02D H -0.780542 -0.849658 -0.655619 0.039 Uiso 1 1 calc GR
H02E H -1.008808 -0.785107 -0.713352 0.039 Uiso 1 1 calc GR
H02F H -1.075068 -0.884984 -0.639268 0.039 Uiso 1 1 calc GR
C023 C -0.4399(6) -0.6068(3) -0.9709(2) 0.0161(8) Uani 1 1 d .
H02G H -0.622460 -0.634074 -0.969646 0.019 Uiso 1 1 calc R
H02H H -0.389993 -0.605528 -1.033125 0.019 Uiso 1 1 calc R

loop_
_atom_site_aniso_label
_atom_site_aniso_U_11
_atom_site_aniso_U_22
_atom_site_aniso_U_33
_atom_site_aniso_U_23
_atom_site_aniso_U_13
_atom_site_aniso_U_12
O001 0.0200(13) 0.0104(12) 0.0183(13) -0.0011(11) 0.0044(10) 0.0017(11)
O002 0.0271(14) 0.0175(13) 0.0155(13) -0.0034(11) 0.0053(11) -0.0055(12)
O003 0.0167(12) 0.0094(11) 0.0213(13) -0.0029(11) 0.0047(10) -0.0026(11)
O004 0.0111(11) 0.0162(12) 0.0149(12) -0.0018(10) 0.0011(9) -0.0012(10)
O006 0.0252(15) 0.0144(13) 0.0244(15) 0.0004(11) 0.0042(12) 0.0020(11)
O008 0.0307(15) 0.0190(15) 0.0236(15) -0.0016(11) 0.0093(12) -0.0092(12)
C009 0.0187(18) 0.0134(17) 0.0164(18) -0.0034(15) 0.0011(14) 0.0027(15)
C010 0.0106(16) 0.0105(16) 0.0159(17) 0.0013(14) 0.0000(13) 0.0019(14)
C011 0.0125(16) 0.0115(17) 0.0143(17) 0.0008(14) -0.0008(13) 0.0010(14)
C012 0.0175(18) 0.0136(18) 0.0175(18) -0.0013(16) -0.0013(14) -0.0001(15)
C013 0.0135(16) 0.0141(17) 0.0146(17) 0.0024(15) 0.0036(13) 0.0002(15)
C014 0.0225(19) 0.0142(18) 0.0173(18) -0.0026(16) -0.0012(15) 0.0026(15)
C015 0.0105(16) 0.0125(17) 0.0189(18) -0.0004(15) -0.0021(13) 0.0010(14)
C016 0.0080(16) 0.0127(16) 0.0198(19) -0.0013(15) -0.0001(14) 0.0003(14)
C017 0.0202(19) 0.021(2) 0.019(2) -0.0009(17) 0.0061(15) -0.0030(16)
C018 0.0129(16) 0.0111(17) 0.0163(18) -0.0024(14) 0.0020(14) 0.0011(14)
C019 0.0169(18) 0.0152(19) 0.0203(19) 0.0023(15) 0.0011(14) 0.0002(15)
C020 0.0126(17) 0.0120(17) 0.0172(18) 0.0032(15) 0.0053(14) -0.0020(14)
C021 0.025(2) 0.0159(19) 0.028(2) -0.0025(17) 0.0046(16) -0.0018(16)
C022 0.035(2) 0.020(2) 0.024(2) -0.0016(17) 0.0092(18) -0.0104(18)
C023 0.0118(17) 0.0170(18) 0.0197(18) -0.0035(16) 0.0029(14) -0.0007(15)

loop_
_atom_type_symbol
_atom_type_description
_atom_type_scat_dispersion_real
_atom_type_scat_dispersion_imag
_atom_type_scat_source
C C 0.0033 0.0016 'International Tables Vol C Tables 4.2.6.8 and 6.1.1.4'
H H 0.0000 0.0000 'International Tables Vol C Tables 4.2.6.8 and 6.1.1.4'
O O 0.0106 0.0060 'International Tables Vol C Tables 4.2.6.8 and 6.1.1.4'

loop_
_geom_angle_atom_site_label_1
_geom_angle_atom_site_label_2
_geom_angle_atom_site_label_3
_geom_angle
C012 O001 C018 113.7(3)
C013 O004 C010 115.0(2)
C019 O008 C022 116.4(3)
C019 C009 C015 119.2(3)
O004 C010 C015 105.9(3)
O004 C010 C018 108.3(3)
C015 C010 C018 112.9(3)
C014 C011 C012 120.9(3)
C015 C011 C012 120.7(3)
C015 C011 C014 118.4(3)
O001 C012 C011 110.3(3)
O001 C012 C021 104.9(3)
C021 C012 C011 113.8(3)
O004 C013 C020 111.8(3)
O004 C013 C023 110.4(3)
C023 C013 C020 114.3(3)
C017 C014 C011 121.1(3)
C009 C015 C010 117.7(3)
C011 C015 C009 121.0(3)
C011 C015 C010 121.3(3)
O003 C016 C018 112.7(3)
O003 C016 C020 112.0(3)
C020 C016 C018 112.7(3)
C019 C017 C014 119.8(3)
O001 C018 C010 110.6(3)
O001 C018 C016 105.2(3)
C010 C018 C016 111.8(3)
O008 C019 C009 124.0(3)
O008 C019 C017 115.6(3)
C017 C019 C009 120.5(3)
O002 C020 C013 109.6(3)
O002 C020 C016 107.1(3)
C016 C020 C013 109.9(3)
O006 C023 C013 111.8(3)

loop_
_geom_bond_atom_site_label_1
_geom_bond_atom_site_label_2
_geom_bond_distance
O001 C012 1.433(4)
O001 C018 1.434(4)
O002 C020 1.427(4)
O003 C016 1.418(4)
O004 C010 1.451(4)
O004 C013 1.448(4)
O006 C023 1.427(4)
O008 C019 1.369(4)
O008 C022 1.426(5)
C009 C015 1.400(5)
C009 C019 1.384(5)
C010 C015 1.501(5)
C010 C018 1.520(5)
C011 C012 1.515(5)
C011 C014 1.394(5)
C011 C015 1.386(5)
C012 C021 1.513(5)
C013 C020 1.532(5)
C013 C023 1.511(5)
C014 C017 1.384(5)
C016 C018 1.521(5)
C016 C020 1.511(5)
C017 C019 1.380(5)

loop_
_smtbx_masks_void_nr
_smtbx_masks_void_average_x
_smtbx_masks_void_average_y
_smtbx_masks_void_average_z
_smtbx_masks_void_volume
_smtbx_masks_void_count_electrons
1 -0.328 0.048 0.186 49.2 18.3
2 -0.182 0.548 0.814 49.2 18.3
